data_7201966
loop_
_publ_author_name
'Mamada, Masashi'
'Nishida, Jun-ichi'
'Kumaki, Daisuke'
'Tokito, Shizuo'
'Yamashita, Yoshiro'

_publ_section_title
;
 High performance organic field-effect transistors based on
 [2,2&#x2032;]bi[naphtho[2,3-b]thiophenyl] with a simple structure
;
_journal_issue 29
_journal_name_full 'Journal of Materials Chemistry'
_journal_page_first 3442
_journal_paper_doi 10.1039/b801425f
_journal_volume 18
_journal_year 2008
_chemical_formula_sum 'C24 H14 S2'
_chemical_formula_weight 366.49
_space_group_IT_number 2
_symmetry_cell_setting triclinic
_symmetry_Int_Tables_number 2
_symmetry_space_group_name_Hall '-P 1'
_symmetry_space_group_name_H-M 'P -1'
_cell_angle_alpha 85.34(5)
_cell_angle_beta 98.25(6)
_cell_angle_gamma 93.72(6)
_cell_formula_units_Z 2
_cell_length_a 5.916(10)
_cell_length_b 7.78(1)
_cell_length_c 18.02(2)
_cell_measurement_reflns_used 6647
_cell_measurement_temperature 93.2
_cell_measurement_theta_max 27.5
_cell_measurement_theta_min 3.5
_cell_volume 817(2)
_computing_cell_refinement PROCESS-AUTO
_computing_data_collection PROCESS-AUTO
_computing_data_reduction 'teXsan Ver. 1.11'
_computing_publication_material 'teXsan Ver. 1.11'
_computing_structure_refinement 'teXsan Ver. 1.10'
_computing_structure_solution SIR97
_diffrn_detector_area_resol_mean 10.00
_diffrn_measured_fraction_theta_full 0.9981
_diffrn_measured_fraction_theta_max 0.9981
_diffrn_measurement_device_type 'Rigaku RAXIS-RAPID Imaging Plate'
_diffrn_measurement_method \w
_diffrn_radiation_type 'Mo K\a'
_diffrn_radiation_wavelength 0.7107
_diffrn_reflns_av_R_equivalents 0.025
_diffrn_reflns_limit_h_max 7
_diffrn_reflns_limit_h_min -7
_diffrn_reflns_limit_k_max 10
_diffrn_reflns_limit_k_min -10
_diffrn_reflns_limit_l_max 23
_diffrn_reflns_limit_l_min -21
_diffrn_reflns_number 8052
_diffrn_reflns_theta_full 27.48
_diffrn_reflns_theta_max 27.48
_exptl_absorpt_coefficient_mu 0.330
_exptl_absorpt_correction_T_max 0.990
_exptl_absorpt_correction_T_min 0.818
_exptl_absorpt_correction_type multi-scan
_exptl_absorpt_process_details '(Higashi, 1995)'
_exptl_crystal_colour gretish
_exptl_crystal_density_diffrn 1.490
_exptl_crystal_density_method 'not measured'
_exptl_crystal_description platelet
_exptl_crystal_size_max 0.150
_exptl_crystal_size_mid 0.100
_exptl_crystal_size_min 0.030
_refine_diff_density_max 0.40
_refine_diff_density_min -0.30
_refine_ls_extinction_method none
_refine_ls_goodness_of_fit_ref 1.027
_refine_ls_hydrogen_treatment noref
_refine_ls_number_parameters 231
_refine_ls_number_reflns 3717
_refine_ls_R_factor_gt 0.0511
_refine_ls_shift/su_max 0.0008
_refine_ls_structure_factor_coef Fsqd
_refine_ls_weighting_details 'w = 1/[\s^2^(Fo^2^) + (0.07000(Max(Fo^2^,0) + 2Fc^2^)/3)^2^]'
_refine_ls_weighting_scheme calc
_refine_ls_wR_factor_ref 0.1427
_reflns_number_gt 2387
_reflns_number_total 3717
_reflns_threshold_expression F^2^>2.0\s(F^2^)
_cod_data_source_file b801425f.txt
_cod_data_source_block BNT
_cod_original_cell_volume 816(2)
_cod_original_sg_symbol_H-M 'P -1 '
_cod_original_formula_sum 'C24 H14 S2 '
_cod_database_code 7201966

loop_
_symmetry_equiv_pos_as_xyz
x,y,z
-x,-y,-z

loop_
_atom_site_label
_atom_site_type_symbol
_atom_site_fract_x
_atom_site_fract_y
_atom_site_fract_z
_atom_site_U_iso_or_equiv
_atom_site_adp_type
_atom_site_occupancy
_atom_site_calc_flag
_atom_site_refinement_flags
_atom_site_disorder_assembly
_atom_site_disorder_group
S(1) S -0.3263(2) 0.4661(1) 0.92769(5) 0.0240(2) Uiso 0.65 d P . .
S(2) S 0.6213(2) -0.0069(1) 0.89142(5) 0.0212(2) Uiso 0.65 d P . .
S(3) S 0.1516(3) 0.6623(2) 0.91369(9) 0.0146(4) Uiso 0.35 d P . .
S(4) S 0.1953(3) 0.1354(2) 0.95110(9) 0.0184(4) Uiso 0.35 d P . .
C(1) C -0.0424(4) 0.5304(3) 0.9621(1) 0.0189(6) Uani 1.00 d . . .
C(2) C 0.0665(8) 0.6361(5) 0.9104(2) 0.0234(9) Uiso 0.65 d P . .
C(3) C -0.0757(4) 0.6705(3) 0.8381(1) 0.0236(6) Uani 1.00 d . . .
C(4) C -0.0393(4) 0.7647(3) 0.7726(1) 0.0228(6) Uani 1.00 d . . .
C(5) C -0.2128(4) 0.7712(3) 0.7105(1) 0.0186(6) Uani 1.00 d . . .
C(6) C -0.1796(4) 0.8641(3) 0.6410(1) 0.0238(6) Uani 1.00 d . . .
C(7) C -0.3483(5) 0.8674(3) 0.5816(1) 0.0300(7) Uani 1.00 d . . .
C(8) C -0.5625(5) 0.7799(3) 0.5873(1) 0.0308(7) Uani 1.00 d . . .
C(9) C -0.6018(4) 0.6893(3) 0.6533(1) 0.0262(6) Uani 1.00 d . . .
C(10) C -0.4293(4) 0.6826(3) 0.7163(1) 0.0204(6) Uani 1.00 d . . .
C(11) C -0.4660(4) 0.5880(3) 0.7841(1) 0.0230(6) Uani 1.00 d . . .
C(12) C -0.2915(5) 0.5818(3) 0.8432(1) 0.0247(6) Uani 1.00 d . . .
C(13) C 0.4572(4) 0.0311(3) 0.9621(1) 0.0198(6) Uani 1.00 d . . .
C(14) C 0.2648(7) 0.1164(5) 0.9350(2) 0.0223(9) Uiso 0.65 d P . .
C(15) C 0.2281(5) 0.1589(3) 0.8545(1) 0.0257(6) Uani 1.00 d . . .
C(16) C 0.0593(4) 0.2401(3) 0.8060(1) 0.0239(6) Uani 1.00 d . . .
C(17) C 0.0730(4) 0.2597(3) 0.7286(1) 0.0207(6) Uani 1.00 d . . .
C(18) C -0.0992(4) 0.3420(3) 0.6767(1) 0.0240(6) Uani 1.00 d . . .
C(19) C -0.0845(4) 0.3609(3) 0.6019(1) 0.0281(7) Uani 1.00 d . . .
C(20) C 0.1049(5) 0.3002(3) 0.5740(1) 0.0281(7) Uani 1.00 d . . .
C(21) C 0.2743(4) 0.2219(3) 0.6220(1) 0.0245(6) Uani 1.00 d . . .
C(22) C 0.2644(4) 0.1989(3) 0.7008(1) 0.0207(6) Uani 1.00 d . . .
C(23) C 0.4357(4) 0.1168(3) 0.7510(1) 0.0234(6) Uani 1.00 d . . .
C(24) C 0.4169(4) 0.0972(3) 0.8261(1) 0.0250(6) Uani 1.00 d . . .
C(25) C -0.230(2) 0.514(1) 0.9180(5) 0.042(2) Uiso 0.35 d P . .
C(26) C 0.530(2) 0.027(1) 0.8974(5) 0.040(2) Uiso 0.35 d P . .
H(1) H 0.0636 0.7926 0.7628 0.0430 Uiso 1.00 calc . . .
H(2) H -0.0245 0.9241 0.6433 0.0430 Uiso 1.00 calc . . .
H(3) H -0.3259 0.9430 0.5352 0.0430 Uiso 1.00 calc . . .
H(4) H -0.6866 0.7546 0.5408 0.0430 Uiso 1.00 calc . . .
H(5) H -0.7397 0.6197 0.6538 0.0430 Uiso 1.00 calc . . .
H(6) H -0.5964 0.5121 0.7914 0.0430 Uiso 1.00 calc . . .
H(7) H -0.0509 0.2611 0.8161 0.0430 Uiso 1.00 calc . . .
H(8) H -0.2308 0.3720 0.6974 0.0430 Uiso 1.00 calc . . .
H(9) H -0.2012 0.4427 0.5653 0.0430 Uiso 1.00 calc . . .
H(10) H 0.1553 0.3115 0.5166 0.0430 Uiso 1.00 calc . . .
H(11) H 0.4012 0.1939 0.6124 0.0430 Uiso 1.00 calc . . .
H(12) H 0.5083 0.0740 0.7276 0.0430 Uiso 1.00 calc . . .

loop_
_atom_site_aniso_label
_atom_site_aniso_U_11
_atom_site_aniso_U_22
_atom_site_aniso_U_33
_atom_site_aniso_U_12
_atom_site_aniso_U_13
_atom_site_aniso_U_23
C(1) 0.016(1) 0.019(1) 0.022(1) -0.0011(9) 0.0037(9) -0.0059(9)
C(3) 0.025(1) 0.021(1) 0.025(1) 0.008(1) -0.001(1) -0.0073(10)
C(4) 0.016(1) 0.022(1) 0.031(1) -0.0005(9) 0.0052(10) -0.0069(10)
C(5) 0.018(1) 0.015(1) 0.023(1) 0.0022(9) 0.0041(9) -0.0029(9)
C(6) 0.024(1) 0.021(1) 0.027(1) 0.0027(10) 0.008(1) 0.0004(10)
C(7) 0.041(2) 0.025(1) 0.024(1) 0.010(1) 0.006(1) 0.002(1)
C(8) 0.034(2) 0.030(1) 0.027(1) 0.007(1) -0.006(1) -0.007(1)
C(9) 0.020(1) 0.023(1) 0.035(1) 0.0013(10) 0.000(1) -0.010(1)
C(10) 0.018(1) 0.017(1) 0.027(1) 0.0011(9) 0.0046(10) -0.0055(9)
C(11) 0.023(1) 0.018(1) 0.029(1) -0.0002(10) 0.009(1) -0.0032(10)
C(12) 0.035(1) 0.017(1) 0.025(1) 0.003(1) 0.012(1) -0.0006(9)
C(13) 0.017(1) 0.018(1) 0.025(1) -0.0021(9) 0.0055(9) -0.0023(9)
C(15) 0.032(1) 0.019(1) 0.025(1) -0.010(1) 0.006(1) -0.0017(10)
C(16) 0.023(1) 0.019(1) 0.031(1) -0.0032(10) 0.011(1) -0.0051(10)
C(17) 0.017(1) 0.017(1) 0.028(1) -0.0025(9) 0.0045(10) -0.0039(9)
C(18) 0.017(1) 0.018(1) 0.036(1) -0.0021(9) 0.005(1) -0.0006(10)
C(19) 0.025(1) 0.023(1) 0.034(1) -0.004(1) -0.003(1) 0.002(1)
C(20) 0.032(2) 0.026(1) 0.025(1) -0.007(1) 0.005(1) -0.002(1)
C(21) 0.021(1) 0.023(1) 0.030(1) -0.0045(10) 0.009(1) -0.005(1)
C(22) 0.019(1) 0.017(1) 0.027(1) -0.0026(9) 0.0051(10) -0.0048(9)
C(23) 0.018(1) 0.019(1) 0.034(1) -0.0013(9) 0.003(1) -0.0055(10)
C(24) 0.022(1) 0.018(1) 0.033(1) -0.0021(10) -0.003(1) 0.0007(10)

loop_
_atom_type_symbol
_atom_type_description
_atom_type_scat_dispersion_real
_atom_type_scat_dispersion_imag
_atom_type_scat_source
C C 0.003 0.002
;International Tables for Crystallography
(1992, Vol. C, Tables 4.2.6.8 and 6.1.1.1)
;
H H 0.000 0.000
;International Tables for Crystallography
(1992, Vol. C, Table 6.1.1.2)
;
S S 0.125 0.123
;International Tables for Crystallography
(1992, Vol. C, Tables 4.2.6.8 and 6.1.1.1)
;

loop_
_geom_angle_atom_site_label_1
_geom_angle_atom_site_label_2
_geom_angle_atom_site_label_3
_geom_angle
_geom_angle_site_symmetry_1
_geom_angle_site_symmetry_2
_geom_angle_site_symmetry_3
_geom_angle_publ_flag
C(1) S(1) C(12) 88.5(1) . . . yes
C(1) S(1) C(25) 37.0(8) . . . yes
C(12) S(1) C(25) 51.6(8) . . . yes
C(13) S(2) C(24) 88.2(1) . . . yes
C(13) S(2) C(26) 36.5(8) . . . yes
C(24) S(2) C(26) 51.7(8) . . . yes
C(1) S(3) C(2) 38.6(5) . . . yes
C(1) S(3) C(3) 85.2(2) . . . yes
C(2) S(3) C(3) 46.6(5) . . . yes
C(13) S(4) C(14) 37.1(4) . . . yes
C(13) S(4) C(15) 84.6(1) . . . yes
C(14) S(4) C(15) 47.5(4) . . . yes
S(1) C(1) S(3) 127.1(2) . . . yes
S(1) C(1) C(1) 116.9(2) . . 2_567 yes
S(1) C(1) C(2) 113.4(2) . . . yes
S(1) C(1) C(25) 19.3(5) . . . yes
S(3) C(1) C(1) 116.0(2) . . 2_567 yes
S(3) C(1) C(2) 13.6(2) . . . yes
S(3) C(1) C(25) 107.8(5) . . . yes
C(1) C(1) C(2) 129.7(3) 2_567 . . yes
C(1) C(1) C(25) 136.2(5) 2_567 . . yes
C(2) C(1) C(25) 94.1(5) . . . yes
S(3) C(2) C(1) 127.8(7) . . . yes
S(3) C(2) C(3) 118.2(6) . . . yes
C(1) C(2) C(3) 114.0(4) . . . yes
S(3) C(3) C(2) 15.2(2) . . . yes
S(3) C(3) C(4) 118.3(2) . . . yes
S(3) C(3) C(12) 122.0(2) . . . yes
C(2) C(3) C(4) 133.5(3) . . . yes
C(2) C(3) C(12) 106.8(3) . . . yes
C(4) C(3) C(12) 119.7(2) . . . yes
C(3) C(4) C(5) 120.3(2) . . . yes
C(3) C(4) H(1) 125.9 . . . no
C(5) C(4) H(1) 111.8 . . . no
C(4) C(5) C(6) 121.9(2) . . . yes
C(4) C(5) C(10) 119.7(2) . . . yes
C(6) C(5) C(10) 118.3(2) . . . yes
C(5) C(6) C(7) 121.0(2) . . . yes
C(5) C(6) H(2) 112.0 . . . no
C(7) C(6) H(2) 127.0 . . . no
C(6) C(7) C(8) 120.7(2) . . . yes
C(6) C(7) H(3) 119.2 . . . no
C(8) C(7) H(3) 119.8 . . . no
C(7) C(8) C(9) 120.2(2) . . . yes
C(7) C(8) H(4) 124.1 . . . no
C(9) C(8) H(4) 114.3 . . . no
C(8) C(9) C(10) 120.6(2) . . . yes
C(8) C(9) H(5) 118.5 . . . no
C(10) C(9) H(5) 120.4 . . . no
C(5) C(10) C(9) 119.2(2) . . . yes
C(5) C(10) C(11) 119.6(2) . . . yes
C(9) C(10) C(11) 121.3(2) . . . yes
C(10) C(11) C(12) 119.2(2) . . . yes
C(10) C(11) H(6) 125.7 . . . no
C(12) C(11) H(6) 114.4 . . . no
S(1) C(12) C(3) 117.3(2) . . . yes
S(1) C(12) C(11) 121.2(2) . . . yes
S(1) C(12) C(25) 22.8(4) . . . yes
C(3) C(12) C(11) 121.6(2) . . . yes
C(3) C(12) C(25) 94.5(5) . . . yes
C(11) C(12) C(25) 144.0(5) . . . yes
S(2) C(13) S(4) 127.5(2) . . . yes
S(2) C(13) C(13) 116.8(2) . . 2_657 yes
S(2) C(13) C(14) 113.0(2) . . . yes
S(2) C(13) C(26) 17.0(4) . . . yes
S(4) C(13) C(13) 115.7(2) . . 2_657 yes
S(4) C(13) C(14) 14.6(2) . . . yes
S(4) C(13) C(26) 110.5(5) . . . yes
C(13) C(13) C(14) 130.3(3) 2_657 . . yes
C(13) C(13) C(26) 133.8(5) 2_657 . . yes
C(14) C(13) C(26) 96.0(5) . . . yes
S(4) C(14) C(13) 128.3(6) . . . yes
S(4) C(14) C(15) 115.7(5) . . . yes
C(13) C(14) C(15) 116.0(3) . . . yes
S(4) C(15) C(14) 16.8(2) . . . yes
S(4) C(15) C(16) 117.3(2) . . . yes
S(4) C(15) C(24) 122.9(2) . . . yes
C(14) C(15) C(16) 134.1(3) . . . yes
C(14) C(15) C(24) 106.1(3) . . . yes
C(16) C(15) C(24) 119.8(2) . . . yes
C(15) C(16) C(17) 120.0(2) . . . yes
C(15) C(16) H(7) 124.6 . . . no
C(17) C(16) H(7) 114.4 . . . no
C(16) C(17) C(18) 121.6(2) . . . yes
C(16) C(17) C(22) 119.7(2) . . . yes
C(18) C(17) C(22) 118.7(2) . . . yes
C(17) C(18) C(19) 121.3(2) . . . yes
C(17) C(18) H(8) 115.5 . . . no
C(19) C(18) H(8) 122.9 . . . no
C(18) C(19) C(20) 120.2(2) . . . yes
C(18) C(19) H(9) 119.4 . . . no
C(20) C(19) H(9) 119.5 . . . no
C(19) C(20) C(21) 120.3(2) . . . yes
C(19) C(20) H(10) 131.4 . . . no
C(21) C(20) H(10) 108.2 . . . no
C(20) C(21) C(22) 121.2(2) . . . yes
C(20) C(21) H(11) 127.8 . . . no
C(22) C(21) H(11) 110.5 . . . no
C(17) C(22) C(21) 118.4(2) . . . yes
C(17) C(22) C(23) 119.7(2) . . . yes
C(21) C(22) C(23) 122.0(2) . . . yes
C(22) C(23) C(24) 119.5(2) . . . yes
C(22) C(23) H(12) 106.9 . . . no
C(24) C(23) H(12) 131.9 . . . no
S(2) C(24) C(15) 116.8(2) . . . yes
S(2) C(24) C(23) 122.0(2) . . . yes
S(2) C(24) C(26) 20.4(4) . . . yes
C(15) C(24) C(23) 121.3(2) . . . yes
C(15) C(24) C(26) 96.4(4) . . . yes
C(23) C(24) C(26) 142.3(4) . . . yes
S(1) C(25) C(1) 123(1) . . . yes
S(1) C(25) C(12) 105.6(10) . . . yes
C(1) C(25) C(12) 130.6(9) . . . yes
S(2) C(26) C(13) 126(1) . . . yes
S(2) C(26) C(24) 107.9(10) . . . yes
C(13) C(26) C(24) 125.6(8) . . . yes

loop_
_geom_bond_atom_site_label_1
_geom_bond_atom_site_label_2
_geom_bond_distance
_geom_bond_site_symmetry_1
_geom_bond_site_symmetry_2
_geom_bond_publ_flag
S(1) C(1) 1.760(4) . . yes
S(1) C(12) 1.736(3) . . yes
S(1) C(25) 0.70(1) . . yes
S(2) C(13) 1.763(3) . . yes
S(2) C(24) 1.752(3) . . yes
S(2) C(26) 0.641(9) . . yes
S(3) C(1) 1.766(3) . . yes
S(3) C(2) 0.527(5) . . yes
S(3) C(3) 1.772(3) . . yes
S(4) C(13) 1.774(4) . . yes
S(4) C(14) 0.569(4) . . yes
S(4) C(15) 1.773(3) . . yes
C(1) C(1) 1.438(4) . 2_567 yes
C(1) C(2) 1.393(5) . . yes
C(1) C(25) 1.27(1) . . yes
C(2) C(3) 1.461(5) . . yes
C(3) C(4) 1.374(3) . . yes
C(3) C(12) 1.422(4) . . yes
C(4) C(5) 1.405(3) . . yes
C(4) H(1) 0.675 . . no
C(5) C(6) 1.427(3) . . yes
C(5) C(10) 1.428(4) . . yes
C(6) C(7) 1.355(4) . . yes
C(6) H(2) 0.999 . . no
C(7) C(8) 1.412(4) . . yes
C(7) H(3) 1.002 . . no
C(8) C(9) 1.375(4) . . yes
C(8) H(4) 1.054 . . no
C(9) C(10) 1.413(3) . . yes
C(9) H(5) 0.950 . . no
C(10) C(11) 1.412(3) . . yes
C(11) C(12) 1.373(4) . . yes
C(11) H(6) 0.958 . . no
C(12) C(25) 1.412(9) . . yes
C(13) C(13) 1.442(4) . 2_657 yes
C(13) C(14) 1.364(5) . . yes
C(13) C(26) 1.304(9) . . yes
C(14) C(15) 1.450(4) . . yes
C(15) C(16) 1.379(4) . . yes
C(15) C(24) 1.419(4) . . yes
C(16) C(17) 1.404(3) . . yes
C(16) H(7) 0.733 . . no
C(17) C(18) 1.428(3) . . yes
C(17) C(22) 1.424(3) . . yes
C(18) C(19) 1.358(3) . . yes
C(18) H(8) 0.960 . . no
C(19) C(20) 1.414(4) . . yes
C(19) H(9) 1.084 . . no
C(20) C(21) 1.367(4) . . yes
C(20) H(10) 1.112 . . no
C(21) C(22) 1.426(3) . . yes
C(21) H(11) 0.840 . . no
C(22) C(23) 1.407(4) . . yes
C(23) C(24) 1.369(3) . . yes
C(23) H(12) 0.753 . . no
C(24) C(26) 1.444(9) . . yes

loop_
_geom_contact_atom_site_label_1
_geom_contact_atom_site_label_2
_geom_contact_distance
_geom_contact_site_symmetry_1
_geom_contact_site_symmetry_2
_geom_contact_publ_flag
S(1) S(3) 3.501(5) . 1_455 ?
S(1) C(14) 3.528(5) . 1_455 ?
S(1) C(26) 3.533(9) . 1_455 ?
S(1) C(13) 3.578(3) . 1_455 ?
S(2) C(3) 3.450(3) . 1_645 ?
S(2) C(12) 3.471(2) . 1_645 ?
S(2) S(4) 3.546(5) . 1_655 ?
S(2) C(16) 3.577(4) . 1_655 ?
S(3) C(13) 3.397(3) . 1_565 ?
S(3) C(26) 3.518(10) . 1_565 ?
S(3) C(11) 3.579(4) . 1_655 ?
S(3) C(14) 3.593(4) . 1_565 ?
S(4) C(1) 3.375(3) . 2_567 ?
S(4) C(1) 3.492(3) . . ?
S(4) S(4) 3.580(4) . 2_557 ?
C(5) C(18) 3.565(3) . . ?
C(10) C(18) 3.566(4) . . ?
C(18) C(23) 3.533(5) . 1_455 ?

loop_
_geom_torsion_atom_site_label_1
_geom_torsion_atom_site_label_2
_geom_torsion_atom_site_label_3
_geom_torsion_atom_site_label_4
_geom_torsion
_geom_torsion_site_symmetry_1
_geom_torsion_site_symmetry_2
_geom_torsion_site_symmetry_3
_geom_torsion_site_symmetry_4
_geom_torsion_publ_flag
S(1) C(1) S(3) C(2) 1.9(8) . . . . yes
S(1) C(1) S(3) C(3) 0.2(2) . . . . yes
S(1) C(1) C(1) S(1) 180.0 . . 2_567 2_567 yes
S(1) C(1) C(1) S(3) 0.0(3) . . 2_567 2_567 yes
S(1) C(1) C(1) C(2) 0.5(5) . . 2_567 2_567 yes
S(1) C(1) C(1) C(25) -180.0(6) . . 2_567 2_567 yes
S(1) C(1) C(2) S(3) -178.4(7) . . . . yes
S(1) C(1) C(2) C(3) -0.5(4) . . . . yes
S(1) C(1) C(25) C(12) -179(1) . . . . yes
S(1) C(12) C(3) S(3) 0.9(3) . . . . yes
S(1) C(12) C(3) C(2) 0.3(3) . . . . yes
S(1) C(12) C(3) C(4) -179.7(2) . . . . yes
S(1) C(12) C(11) C(10) -179.5(2) . . . . yes
S(1) C(12) C(25) C(1) 179(1) . . . . yes
S(1) C(25) C(1) S(3) 180.0(10) . . . . yes
S(1) C(25) C(1) C(1) 0(1) . . . 2_567 yes
S(1) C(25) C(1) C(2) -179(1) . . . . yes
S(1) C(25) C(12) C(3) 179.6(8) . . . . yes
S(1) C(25) C(12) C(11) 0(1) . . . . yes
S(2) C(13) S(4) C(14) -2.2(8) . . . . yes
S(2) C(13) S(4) C(15) -0.4(2) . . . . yes
S(2) C(13) C(13) S(2) 180.0 . . 2_657 2_657 yes
S(2) C(13) C(13) S(4) 0.7(3) . . 2_657 2_657 yes
S(2) C(13) C(13) C(14) 0.2(5) . . 2_657 2_657 yes
S(2) C(13) C(13) C(26) -179.9(6) . . 2_657 2_657 yes
S(2) C(13) C(14) S(4) 178.1(7) . . . . yes
S(2) C(13) C(14) C(15) 0.5(4) . . . . yes
S(2) C(13) C(26) C(24) 179(2) . . . . yes
S(2) C(24) C(15) S(4) 0.3(3) . . . . yes
S(2) C(24) C(15) C(14) 0.8(3) . . . . yes
S(2) C(24) C(15) C(16) -179.1(2) . . . . yes
S(2) C(24) C(23) C(22) 178.9(2) . . . . yes
S(2) C(24) C(26) C(13) -179(1) . . . . yes
S(2) C(26) C(13) S(4) -179(1) . . . . yes
S(2) C(26) C(13) C(13) 0(1) . . . 2_657 yes
S(2) C(26) C(13) C(14) -179(1) . . . . yes
S(2) C(26) C(24) C(15) 179.3(10) . . . . yes
S(2) C(26) C(24) C(23) 0(1) . . . . yes
S(3) C(1) S(1) C(12) 0.1(2) . . . . yes
S(3) C(1) S(1) C(25) 0(1) . . . . yes
S(3) C(1) C(1) S(3) 180.0 . . 2_567 2_567 yes
S(3) C(1) C(1) C(2) -179.4(2) . . 2_567 2_567 yes
S(3) C(1) C(1) C(25) 0.0(7) . . 2_567 2_567 yes
S(3) C(1) C(2) C(3) 177.8(10) . . . . yes
S(3) C(1) C(25) C(12) 0.2(9) . . . . yes
S(3) C(2) C(1) C(1) 2.2(9) . . . 2_567 yes
S(3) C(2) C(1) C(25) -178.2(8) . . . . yes
S(3) C(2) C(3) C(4) -1.8(8) . . . . yes
S(3) C(2) C(3) C(12) 178.2(6) . . . . yes
S(3) C(3) C(2) C(1) -178.0(9) . . . . yes
S(3) C(3) C(4) C(5) 178.4(2) . . . . yes
S(3) C(3) C(12) C(11) -179.5(2) . . . . yes
S(3) C(3) C(12) C(25) 0.7(4) . . . . yes
S(4) C(13) S(2) C(24) 0.6(2) . . . . yes
S(4) C(13) S(2) C(26) 0(1) . . . . yes
S(4) C(13) C(13) S(4) -180.0 . . 2_657 2_657 yes
S(4) C(13) C(13) C(14) 179.5(3) . . 2_657 2_657 yes
S(4) C(13) C(13) C(26) -0.6(7) . . 2_657 2_657 yes
S(4) C(13) C(14) C(15) -177.6(10) . . . . yes
S(4) C(13) C(26) C(24) 0.2(9) . . . . yes
S(4) C(14) C(13) C(13) -1.7(10) . . . 2_657 yes
S(4) C(14) C(13) C(26) 178.2(8) . . . . yes
S(4) C(14) C(15) C(16) 1.2(8) . . . . yes
S(4) C(14) C(15) C(24) -178.7(6) . . . . yes
S(4) C(15) C(14) C(13) 178.0(9) . . . . yes
S(4) C(15) C(16) C(17) -178.7(2) . . . . yes
S(4) C(15) C(24) C(23) 179.6(2) . . . . yes
S(4) C(15) C(24) C(26) 0.1(4) . . . . yes
C(1) S(1) C(12) C(3) -0.5(2) . . . . yes
C(1) S(1) C(12) C(11) 179.9(2) . . . . yes
C(1) S(1) C(12) C(25) -0.1(9) . . . . yes
C(1) S(1) C(25) C(12) 179(1) . . . . yes
C(1) S(3) C(2) C(3) -177(1) . . . . yes
C(1) S(3) C(3) C(2) 1.4(6) . . . . yes
C(1) S(3) C(3) C(4) 180.0(2) . . . . yes
C(1) S(3) C(3) C(12) -0.6(2) . . . . yes
C(1) C(1) S(1) C(12) 179.9(2) . 2_567 2_567 2_567 yes
C(1) C(1) S(1) C(25) 179(1) . 2_567 2_567 2_567 yes
C(1) C(1) S(3) C(2) 178.1(8) . 2_567 2_567 2_567 yes
C(1) C(1) S(3) C(3) 179.8(2) . 2_567 2_567 2_567 yes
C(1) C(1) C(2) C(3) -180.0(3) . 2_567 2_567 2_567 yes
C(1) C(1) C(25) C(12) 179.8(5) . 2_567 2_567 2_567 yes
C(1) C(2) S(3) C(3) 177(1) . . . . yes
C(1) C(2) C(3) C(4) -179.8(2) . . . . yes
C(1) C(2) C(3) C(12) 0.2(3) . . . . yes
C(1) C(25) S(1) C(12) -179(1) . . . . yes
C(1) C(25) C(12) C(3) -0.5(8) . . . . yes
C(1) C(25) C(12) C(11) 179.8(4) . . . . yes
C(2) S(3) C(1) C(25) 1.9(9) . . . . yes
C(2) S(3) C(3) C(4) 178.6(7) . . . . yes
C(2) S(3) C(3) C(12) -2.0(7) . . . . yes
C(2) C(1) S(1) C(12) 0.6(2) . . . . yes
C(2) C(1) S(1) C(25) 0(1) . . . . yes
C(2) C(1) S(3) C(3) -1.7(7) . . . . yes
C(2) C(1) C(1) C(2) 180.0 . . 2_567 2_567 yes
C(2) C(1) C(1) C(25) -0.5(8) . . 2_567 2_567 yes
C(2) C(1) C(25) C(12) 0.6(8) . . . . yes
C(2) C(3) C(4) C(5) 178.9(3) . . . . yes
C(2) C(3) C(12) C(11) 179.9(2) . . . . yes
C(2) C(3) C(12) C(25) 0.1(4) . . . . yes
C(3) S(3) C(1) C(25) 0.2(4) . . . . yes
C(3) C(2) C(1) C(25) -0.4(5) . . . . yes
C(3) C(4) C(5) C(6) -178.4(2) . . . . yes
C(3) C(4) C(5) C(10) 1.3(3) . . . . yes
C(3) C(12) S(1) C(25) -0.4(9) . . . . yes
C(3) C(12) C(11) C(10) 0.9(3) . . . . yes
C(4) C(3) C(12) C(11) -0.1(3) . . . . yes
C(4) C(3) C(12) C(25) -179.9(4) . . . . yes
C(4) C(5) C(6) C(7) 179.3(2) . . . . yes
C(4) C(5) C(10) C(9) -179.6(2) . . . . yes
C(4) C(5) C(10) C(11) -0.5(3) . . . . yes
C(5) C(4) C(3) C(12) -1.0(3) . . . . yes
C(5) C(6) C(7) C(8) 0.5(3) . . . . yes
C(5) C(10) C(9) C(8) 0.0(3) . . . . yes
C(5) C(10) C(11) C(12) -0.6(3) . . . . yes
C(6) C(5) C(10) C(9) 0.2(3) . . . . yes
C(6) C(5) C(10) C(11) 179.3(2) . . . . yes
C(6) C(7) C(8) C(9) -0.4(4) . . . . yes
C(7) C(6) C(5) C(10) -0.4(3) . . . . yes
C(7) C(8) C(9) C(10) 0.1(3) . . . . yes
C(8) C(9) C(10) C(11) -179.1(2) . . . . yes
C(9) C(10) C(11) C(12) 178.5(2) . . . . yes
C(10) C(11) C(12) C(25) -179.4(6) . . . . yes
C(11) C(12) S(1) C(25) 180.0(9) . . . . yes
C(12) S(1) C(1) C(25) 0(1) . . . . yes
C(13) S(2) C(24) C(15) -0.5(2) . . . . yes
C(13) S(2) C(24) C(23) -179.7(2) . . . . yes
C(13) S(2) C(24) C(26) 0(1) . . . . yes
C(13) S(2) C(26) C(24) -179(1) . . . . yes
C(13) S(4) C(14) C(15) 177.7(10) . . . . yes
C(13) S(4) C(15) C(14) -1.4(6) . . . . yes
C(13) S(4) C(15) C(16) 179.5(2) . . . . yes
C(13) S(4) C(15) C(24) 0.0(2) . . . . yes
C(13) C(13) S(4) C(14) -178.6(8) . 2_657 2_657 2_657 yes
C(13) C(13) S(4) C(15) 179.7(3) . 2_657 2_657 2_657 yes
C(13) C(13) C(14) C(15) 179.3(3) . 2_657 2_657 2_657 yes
C(13) C(14) S(4) C(15) -177.7(10) . . . . yes
C(13) C(14) C(15) C(16) 179.1(3) . . . . yes
C(13) C(14) C(15) C(24) -0.8(4) . . . . yes
C(13) C(26) S(2) C(24) 179(1) . . . . yes
C(13) C(26) C(24) C(15) -0.2(8) . . . . yes
C(13) C(26) C(24) C(23) -179.5(4) . . . . yes
C(14) S(4) C(13) C(26) -1.9(9) . . . . yes
C(14) S(4) C(15) C(16) -179.1(7) . . . . yes
C(14) S(4) C(15) C(24) 1.5(6) . . . . yes
C(14) C(13) S(2) C(24) 0.0(2) . . . . yes
C(14) C(13) S(2) C(26) 0(1) . . . . yes
C(14) C(13) S(4) C(15) 1.7(7) . . . . yes
C(14) C(13) C(13) C(14) 180.0 . . 2_657 2_657 yes
C(14) C(13) C(13) C(26) -0.1(9) . . 2_657 2_657 yes
C(14) C(13) C(26) C(24) -0.2(8) . . . . yes
C(14) C(15) C(16) C(17) -179.1(3) . . . . yes
C(14) C(15) C(24) C(23) -180.0(3) . . . . yes
C(14) C(15) C(24) C(26) 0.5(4) . . . . yes
C(15) S(4) C(13) C(26) -0.1(5) . . . . yes
C(15) C(14) C(13) C(26) 0.6(5) . . . . yes
C(15) C(16) C(17) C(18) 179.6(2) . . . . yes
C(15) C(16) C(17) C(22) -1.4(3) . . . . yes
C(15) C(24) S(2) C(26) 0(1) . . . . yes
C(15) C(24) C(23) C(22) -0.3(4) . . . . yes
C(16) C(15) C(24) C(23) 0.1(4) . . . . yes
C(16) C(15) C(24) C(26) -179.4(4) . . . . yes
C(16) C(17) C(18) C(19) 179.8(2) . . . . yes
C(16) C(17) C(22) C(21) -179.5(2) . . . . yes
C(16) C(17) C(22) C(23) 1.2(3) . . . . yes
C(17) C(16) C(15) C(24) 0.8(4) . . . . yes
C(17) C(18) C(19) C(20) -0.6(4) . . . . yes
C(17) C(22) C(21) C(20) 0.0(3) . . . . yes
C(17) C(22) C(23) C(24) -0.4(4) . . . . yes
C(18) C(17) C(22) C(21) -0.5(3) . . . . yes
C(18) C(17) C(22) C(23) -179.7(2) . . . . yes
C(18) C(19) C(20) C(21) 0.0(4) . . . . yes
C(19) C(18) C(17) C(22) 0.8(4) . . . . yes
C(19) C(20) C(21) C(22) 0.3(4) . . . . yes
C(20) C(21) C(22) C(23) 179.2(2) . . . . yes
C(21) C(22) C(23) C(24) -179.6(2) . . . . yes
C(22) C(23) C(24) C(26) 178.9(6) . . . . yes
C(23) C(24) S(2) C(26) 179(1) . . . . yes
C(24) S(2) C(13) C(26) 0(1) . . . . yes
C(25) C(1) C(1) C(25) 180.0 . . 2_567 2_567 yes
C(26) C(13) C(13) C(26) -180.0 . . 2_657 2_657 yes
C(26) C(13) C(13) C(26) -180.0 . . 2_657 2_657 yes
